data_1538421
loop_
_publ_author_name
'Oles, A.'
'Szytula, A.'
'Wanic, A.'

_publ_section_title
;
 Neutron diffraction study of gamma-Fe O O H
;
_journal_name_full 'Physica Status Solidi'
_journal_page_first 173
_journal_page_last 177
_journal_volume 41
_journal_year 1970
_chemical_formula_sum 'Fe H O2'
_chemical_name_systematic 'Fe O (O H)'
_space_group_IT_number 63
_symmetry_space_group_name_Hall '-C 2c 2'
_symmetry_space_group_name_H-M 'C m c m'
_cell_angle_alpha 90
_cell_angle_beta 90
_cell_angle_gamma 90
_cell_formula_units_Z 4
_cell_length_a 3.06
_cell_length_b 12.51
_cell_length_c 3.87
_cell_volume 148.146
_citation_journal_id_ASTM PHSSAK
_cod_data_source_file Oles_PHSSAK_1970_347.cif
_cod_data_source_block H1Fe1O2
_cod_original_cell_volume 148.1459
_cod_original_formula_sum 'H1 Fe1 O2'
_cod_database_code 1538421

loop_
_symmetry_equiv_pos_as_xyz
x,y,z
-x,-y,z+1/2
x,-y,-z
-x,y,-z+1/2
-x,-y,-z
x,y,-z-1/2
-x,y,z
x,-y,z-1/2
x+1/2,y+1/2,z
-x+1/2,-y+1/2,z+1/2
x+1/2,-y+1/2,-z
-x+1/2,y+1/2,-z+1/2
-x+1/2,-y+1/2,-z
x+1/2,y+1/2,-z-1/2
-x+1/2,y+1/2,z
x+1/2,-y+1/2,z-1/2

loop_
_atom_site_label
_atom_site_type_symbol
_atom_site_fract_x
_atom_site_fract_y
_atom_site_fract_z
_atom_site_occupancy
_atom_site_U_iso_or_equiv
H1 H+1 0 0 0 1 0.0
Fe1 Fe+3 0 0.325 0.25 1 0.0
O1 O-2 0 0.706 0.25 1 0.0
O2 O-2 0 0.925 0.25 1 0.0
